data_7026709
loop_
_publ_author_name
'Balakrishna, Maravanji S.'
'Venkateswaran, Ramalingam'
'Mague, Joel T.'

_publ_section_title
;
 Transition metal chemistry of cyclodiphosphanes containing phosphine and
 amide-phosphine functionalities: formation of a stable dipalladium(II)
 complex containing a Pd-P \s-bond.
;
_journal_issue 46
_journal_name_full 'Dalton transactions (Cambridge, England : 2003)'
_journal_page_first 11149
_journal_page_last 11162
_journal_paper_doi 10.1039/c0dt00614a
_journal_volume 39
_journal_year 2010
_chemical_formula_moiety 'C30 H42 N3 O P3'
_chemical_formula_sum 'C30 H42 N3 O P3'
_chemical_formula_weight 553.58
_chemical_name_common
;
tert-Butyl-(1,3-di-tert-butyl-4-(2-diphenylphosphanyl
phenoxy)-(1,3,2,4)diazaphosphetidin-2-yl)amine
;
_chemical_name_systematic
;
tert-Butyl-[1,3-di-tert-butyl-4-(2-diphenylphosphanyl
phenoxy)-[1,3,2,4]diazaphosphetidin-2-yl)amine
;
_space_group_IT_number 2
_symmetry_cell_setting triclinic
_symmetry_space_group_name_Hall '-P 1'
_symmetry_space_group_name_H-M 'P -1'
_atom_sites_solution_hydrogens geom
_atom_sites_solution_primary direct
_atom_sites_solution_secondary difmap
_audit_creation_method SHELXL-97
_cell_angle_alpha 74.097(1)
_cell_angle_beta 87.839(1)
_cell_angle_gamma 85.701(1)
_cell_formula_units_Z 2
_cell_length_a 9.0386(4)
_cell_length_b 11.3565(4)
_cell_length_c 16.0380(6)
_cell_measurement_reflns_used 9981
_cell_measurement_temperature 200(2)
_cell_measurement_theta_max 29.18
_cell_measurement_theta_min 2.26
_cell_volume 1578.54(11)
_computing_cell_refinement 'Bruker APEX2 (Bruker-AXS, 2006)'
_computing_data_collection 'Bruker APEX2 (Bruker-AXS, 2006)'
_computing_data_reduction 'Bruker SAINT+ (Bruker-AXS, 2006a)'
_computing_molecular_graphics 'Bruker APEX2 (Bruker-AXS, 2006)'
_computing_publication_material 'Bruker APEX2 (Bruker-AXS, 2006)'
_computing_structure_refinement 'SHELXL-97 (Sheldrick, 1997)'
_computing_structure_solution 'Bruker XM (Bruker-AXS 2006)'
_diffrn_ambient_temperature 200(2)
_diffrn_measured_fraction_theta_full 0.991
_diffrn_measured_fraction_theta_max 0.991
_diffrn_measurement_device_type 'Bruker-AXS Smart APEX CCD area detector'
_diffrn_measurement_method 'phi and omega scans'
_diffrn_radiation_monochromator graphite
_diffrn_radiation_source 'fine-focus sealed tube'
_diffrn_radiation_type MoK\a
_diffrn_radiation_wavelength 0.71073
_diffrn_reflns_av_R_equivalents 0.0304
_diffrn_reflns_av_sigmaI/netI 0.0282
_diffrn_reflns_limit_h_max 11
_diffrn_reflns_limit_h_min -11
_diffrn_reflns_limit_k_max 15
_diffrn_reflns_limit_k_min -14
_diffrn_reflns_limit_l_max 20
_diffrn_reflns_limit_l_min -21
_diffrn_reflns_number 27546
_diffrn_reflns_theta_full 28.00
_diffrn_reflns_theta_max 28.00
_diffrn_reflns_theta_min 2.26
_exptl_absorpt_coefficient_mu 0.214
_exptl_absorpt_correction_T_max 0.9694
_exptl_absorpt_correction_T_min 0.9187
_exptl_absorpt_correction_type multi-scan
_exptl_absorpt_process_details 'SADABS (Sheldrick, 2007)'
_exptl_crystal_colour colourless
_exptl_crystal_density_diffrn 1.165
_exptl_crystal_density_method 'not measured'
_exptl_crystal_description Column
_exptl_crystal_F_000 592
_exptl_crystal_size_max 0.30
_exptl_crystal_size_mid 0.16
_exptl_crystal_size_min 0.15
_refine_diff_density_max 0.235
_refine_diff_density_min -0.247
_refine_diff_density_rms 0.048
_refine_ls_extinction_method none
_refine_ls_goodness_of_fit_ref 1.039
_refine_ls_hydrogen_treatment mixed
_refine_ls_matrix_type full
_refine_ls_number_parameters 347
_refine_ls_number_reflns 7534
_refine_ls_number_restraints 0
_refine_ls_restrained_S_all 1.039
_refine_ls_R_factor_all 0.0511
_refine_ls_R_factor_gt 0.0392
_refine_ls_shift/su_max 0.001
_refine_ls_shift/su_mean 0.000
_refine_ls_structure_factor_coef Fsqd
_refine_ls_weighting_details 'calc w=1/[\s^2^(Fo^2^)+(0.0519P)^2^+0.3944P] where P=(Fo^2^+2Fc^2^)/3'
_refine_ls_weighting_scheme calc
_refine_ls_wR_factor_gt 0.1005
_refine_ls_wR_factor_ref 0.1093
_reflns_number_gt 6102
_reflns_number_total 7534
_reflns_threshold_expression >2\s(I)
_cod_data_source_file c0dt00614a.txt
_cod_data_source_block 5
_cod_depositor_comments
;
The following automatic conversions were performed:

'_symmetry_cell_setting' value 'Triclinic' changed to 'triclinic'
according to /home/saulius/struct/CIF-dictionaries/cif_core.dic
dictionary named 'cif_core.dic' version 2.4.2 from 2011-04-26.

Automatic conversion script
Id: cif_fix_values 1891 2012-01-12 08:04:46Z andrius 
;
_cod_original_cell_volume 1578.5(1)
_cod_original_sg_symbol_Hall ' -P 1'
_cod_original_sg_symbol_H-M P-1
_cod_database_code 7026709

loop_
_symmetry_equiv_pos_as_xyz
'x, y, z'
'-x, -y, -z'

loop_
_atom_site_label
_atom_site_type_symbol
_atom_site_fract_x
_atom_site_fract_y
_atom_site_fract_z
_atom_site_U_iso_or_equiv
_atom_site_adp_type
_atom_site_occupancy
_atom_site_symmetry_multiplicity
_atom_site_calc_flag
_atom_site_refinement_flags
P1 P 0.13760(4) 0.28215(4) 0.23734(3) 0.03571(11) Uani 1 1 d .
P2 P 0.12822(4) 0.09039(3) 0.36972(2) 0.03071(10) Uani 1 1 d .
P3 P 0.47047(4) -0.14586(3) 0.27986(3) 0.03486(10) Uani 1 1 d .
O1 O 0.21632(12) -0.02937(9) 0.34099(6) 0.0363(2) Uani 1 1 d .
N1 N 0.23231(18) 0.25316(15) 0.15396(9) 0.0483(4) Uani 1 1 d .
N2 N 0.03130(13) 0.15828(11) 0.27967(8) 0.0338(3) Uani 1 1 d .
N3 N 0.24206(13) 0.20386(11) 0.32638(8) 0.0334(3) Uani 1 1 d .
C1 C 0.2601(2) 0.3346(2) 0.06691(12) 0.0603(5) Uani 1 1 d .
C2 C 0.4231(3) 0.3182(3) 0.04394(18) 0.0968(9) Uani 1 1 d .
H2A H 0.4832 0.3416 0.0857 0.145 Uiso 1 1 calc R
H2B H 0.4429 0.3704 -0.0145 0.145 Uiso 1 1 calc R
H2C H 0.4486 0.2322 0.0458 0.145 Uiso 1 1 calc R
C3 C 0.2177(3) 0.4674(2) 0.06507(18) 0.0976(9) Uani 1 1 d .
H3A H 0.1135 0.4754 0.0832 0.146 Uiso 1 1 calc R
H3B H 0.2315 0.5201 0.0061 0.146 Uiso 1 1 calc R
H3C H 0.2808 0.4923 0.1048 0.146 Uiso 1 1 calc R
C4 C 0.1661(4) 0.2971(3) 0.00230(16) 0.1133(12) Uani 1 1 d .
H4A H 0.1916 0.2108 0.0048 0.170 Uiso 1 1 calc R
H4B H 0.1859 0.3485 -0.0564 0.170 Uiso 1 1 calc R
H4C H 0.0607 0.3079 0.0171 0.170 Uiso 1 1 calc R
C5 C -0.10316(17) 0.11967(15) 0.24827(11) 0.0406(4) Uani 1 1 d .
C6 C -0.2010(2) 0.0637(2) 0.32661(14) 0.0587(5) Uani 1 1 d .
H6A H -0.1473 -0.0081 0.3644 0.088 Uiso 1 1 calc R
H6B H -0.2920 0.0387 0.3070 0.088 Uiso 1 1 calc R
H6C H -0.2265 0.1246 0.3588 0.088 Uiso 1 1 calc R
C7 C -0.0616(2) 0.02410(19) 0.19859(13) 0.0560(5) Uani 1 1 d .
H7A H 0.0041 0.0592 0.1494 0.084 Uiso 1 1 calc R
H7B H -0.1517 0.0002 0.1772 0.084 Uiso 1 1 calc R
H7C H -0.0104 -0.0483 0.2373 0.084 Uiso 1 1 calc R
C8 C -0.1850(2) 0.23170(19) 0.18887(16) 0.0649(6) Uani 1 1 d .
H8A H -0.2141 0.2915 0.2214 0.097 Uiso 1 1 calc R
H8B H -0.2738 0.2067 0.1669 0.097 Uiso 1 1 calc R
H8C H -0.1197 0.2690 0.1401 0.097 Uiso 1 1 calc R
C9 C 0.34377(17) 0.25485(16) 0.37505(11) 0.0415(4) Uani 1 1 d .
C10 C 0.4294(2) 0.14795(19) 0.43717(13) 0.0553(5) Uani 1 1 d .
H10A H 0.3602 0.0998 0.4791 0.083 Uiso 1 1 calc R
H10B H 0.5018 0.1796 0.4681 0.083 Uiso 1 1 calc R
H10C H 0.4814 0.0957 0.4044 0.083 Uiso 1 1 calc R
C11 C 0.2577(3) 0.3345(2) 0.42592(16) 0.0687(6) Uani 1 1 d .
H11A H 0.2026 0.4029 0.3856 0.103 Uiso 1 1 calc R
H11B H 0.3273 0.3668 0.4581 0.103 Uiso 1 1 calc R
H11C H 0.1881 0.2849 0.4666 0.103 Uiso 1 1 calc R
C12 C 0.4509(2) 0.3307(2) 0.31103(15) 0.0698(6) Uani 1 1 d .
H12A H 0.5039 0.2793 0.2780 0.105 Uiso 1 1 calc R
H12B H 0.5224 0.3622 0.3425 0.105 Uiso 1 1 calc R
H12C H 0.3957 0.3995 0.2712 0.105 Uiso 1 1 calc R
C13 C 0.23990(16) -0.14451(13) 0.39718(9) 0.0302(3) Uani 1 1 d .
C14 C 0.15091(17) -0.18854(15) 0.46994(10) 0.0379(3) Uani 1 1 d .
H14 H 0.0707 -0.1379 0.4840 0.045 Uiso 1 1 calc R
C15 C 0.18005(18) -0.30686(15) 0.52184(10) 0.0417(4) Uani 1 1 d .
H15 H 0.1206 -0.3369 0.5723 0.050 Uiso 1 1 calc R
C16 C 0.29495(19) -0.38150(15) 0.50084(11) 0.0425(4) Uani 1 1 d .
H16 H 0.3141 -0.4627 0.5365 0.051 Uiso 1 1 calc R
C17 C 0.38211(17) -0.33725(14) 0.42752(10) 0.0383(3) Uani 1 1 d .
H17 H 0.4601 -0.3893 0.4129 0.046 Uiso 1 1 calc R
C18 C 0.35751(15) -0.21792(13) 0.37493(9) 0.0306(3) Uani 1 1 d .
C19 C 0.61589(18) -0.26772(14) 0.27938(11) 0.0434(4) Uani 1 1 d .
C20 C 0.7421(2) -0.26951(18) 0.32678(15) 0.0577(5) Uani 1 1 d .
H20 H 0.7469 -0.2119 0.3596 0.069 Uiso 1 1 calc R
C21 C 0.8612(2) -0.3542(2) 0.32688(18) 0.0796(8) Uani 1 1 d .
H21 H 0.9462 -0.3548 0.3601 0.095 Uiso 1 1 calc R
C22 C 0.8561(3) -0.4372(2) 0.27898(18) 0.0907(10) Uani 1 1 d .
H22 H 0.9379 -0.4946 0.2783 0.109 Uiso 1 1 calc R
C23 C 0.7324(3) -0.4365(2) 0.23221(16) 0.0844(9) Uani 1 1 d .
H23 H 0.7290 -0.4943 0.1994 0.101 Uiso 1 1 calc R
C24 C 0.6115(3) -0.35284(17) 0.23179(13) 0.0607(5) Uani 1 1 d .
H24 H 0.5264 -0.3539 0.1991 0.073 Uiso 1 1 calc R
C25 C 0.35127(18) -0.15257(15) 0.19158(10) 0.0406(4) Uani 1 1 d .
C26 C 0.2379(2) -0.23072(19) 0.19990(12) 0.0553(5) Uani 1 1 d .
H26 H 0.2198 -0.2872 0.2545 0.066 Uiso 1 1 calc R
C27 C 0.1504(3) -0.2283(2) 0.13020(14) 0.0725(6) Uani 1 1 d .
H27 H 0.0733 -0.2828 0.1372 0.087 Uiso 1 1 calc R
C28 C 0.1754(3) -0.1470(3) 0.05112(15) 0.0817(7) Uani 1 1 d .
H28 H 0.1157 -0.1454 0.0033 0.098 Uiso 1 1 calc R
C29 C 0.2853(3) -0.0687(3) 0.04111(14) 0.0811(7) Uani 1 1 d .
H29 H 0.3023 -0.0126 -0.0138 0.097 Uiso 1 1 calc R
C30 C 0.3732(2) -0.0704(2) 0.11090(12) 0.0594(5) Uani 1 1 d .
H30 H 0.4490 -0.0146 0.1033 0.071 Uiso 1 1 calc R
H1N H 0.271(2) 0.181(2) 0.1597(13) 0.059(6) Uiso 1 1 d .

loop_
_atom_site_aniso_label
_atom_site_aniso_U_11
_atom_site_aniso_U_22
_atom_site_aniso_U_33
_atom_site_aniso_U_23
_atom_site_aniso_U_13
_atom_site_aniso_U_12
P1 0.0320(2) 0.0293(2) 0.0427(2) -0.00523(16) -0.00270(16) 0.00125(15)
P2 0.02823(18) 0.0313(2) 0.03261(19) -0.00998(15) 0.00367(14) 0.00055(14)
P3 0.0333(2) 0.0289(2) 0.0425(2) -0.01076(16) 0.00737(16) -0.00245(15)
O1 0.0430(6) 0.0317(5) 0.0304(5) -0.0055(4) 0.0056(4) 0.0082(4)
N1 0.0585(9) 0.0412(8) 0.0371(7) 0.0000(6) 0.0055(6) 0.0040(7)
N2 0.0255(6) 0.0325(6) 0.0415(7) -0.0070(5) -0.0021(5) -0.0009(5)
N3 0.0304(6) 0.0333(6) 0.0361(6) -0.0087(5) -0.0012(5) -0.0030(5)
C1 0.0557(11) 0.0686(13) 0.0426(10) 0.0099(9) 0.0001(8) -0.0109(10)
C2 0.0681(15) 0.115(2) 0.0795(17) 0.0168(15) 0.0242(13) -0.0056(15)
C3 0.109(2) 0.0627(16) 0.0877(18) 0.0321(13) 0.0073(16) 0.0027(15)
C4 0.122(2) 0.163(3) 0.0436(13) 0.0016(16) -0.0130(14) -0.043(2)
C5 0.0297(7) 0.0413(9) 0.0528(9) -0.0161(7) -0.0060(7) -0.0009(6)
C6 0.0384(9) 0.0753(14) 0.0691(13) -0.0274(11) 0.0060(9) -0.0222(9)
C7 0.0543(11) 0.0616(12) 0.0612(12) -0.0312(10) -0.0113(9) -0.0008(9)
C8 0.0421(10) 0.0564(12) 0.0914(16) -0.0111(11) -0.0273(10) 0.0054(9)
C9 0.0338(8) 0.0456(9) 0.0481(9) -0.0164(8) -0.0048(7) -0.0058(7)
C10 0.0456(10) 0.0638(12) 0.0561(11) -0.0142(9) -0.0161(8) -0.0007(9)
C11 0.0673(13) 0.0702(14) 0.0846(15) -0.0479(13) -0.0145(11) 0.0021(11)
C12 0.0514(11) 0.0810(16) 0.0724(14) -0.0045(12) -0.0072(10) -0.0340(11)
C13 0.0327(7) 0.0293(7) 0.0285(7) -0.0085(6) -0.0020(5) 0.0010(6)
C14 0.0374(8) 0.0383(8) 0.0353(8) -0.0080(6) 0.0056(6) 0.0036(6)
C15 0.0444(9) 0.0403(9) 0.0359(8) -0.0041(7) 0.0083(7) -0.0029(7)
C16 0.0473(9) 0.0308(8) 0.0439(9) -0.0016(7) 0.0021(7) -0.0002(7)
C17 0.0377(8) 0.0299(8) 0.0456(9) -0.0092(7) 0.0023(7) 0.0023(6)
C18 0.0307(7) 0.0305(7) 0.0324(7) -0.0115(6) 0.0007(5) -0.0026(6)
C19 0.0428(9) 0.0312(8) 0.0512(9) -0.0058(7) 0.0196(7) -0.0005(6)
C20 0.0411(9) 0.0449(10) 0.0774(13) -0.0029(9) 0.0106(9) 0.0021(8)
C21 0.0464(11) 0.0628(14) 0.1015(18) 0.0172(13) 0.0210(12) 0.0139(10)
C22 0.0895(18) 0.0532(13) 0.0916(18) 0.0254(13) 0.0574(16) 0.0353(13)
C23 0.126(2) 0.0429(11) 0.0680(15) -0.0033(10) 0.0474(16) 0.0270(13)
C24 0.0810(14) 0.0402(10) 0.0572(11) -0.0126(9) 0.0216(10) 0.0061(9)
C25 0.0440(9) 0.0418(9) 0.0365(8) -0.0130(7) 0.0084(7) -0.0019(7)
C26 0.0663(12) 0.0630(12) 0.0413(9) -0.0186(9) 0.0035(8) -0.0202(10)
C27 0.0790(15) 0.0961(18) 0.0533(12) -0.0332(12) -0.0019(11) -0.0264(13)
C28 0.0848(17) 0.122(2) 0.0447(12) -0.0309(13) -0.0065(11) -0.0108(16)
C29 0.0905(18) 0.108(2) 0.0347(10) -0.0029(11) 0.0033(11) -0.0055(16)
C30 0.0606(12) 0.0668(13) 0.0441(10) -0.0042(9) 0.0085(9) -0.0077(10)

loop_
_atom_type_symbol
_atom_type_description
_atom_type_scat_dispersion_real
_atom_type_scat_dispersion_imag
_atom_type_scat_source
C C 0.0033 0.0016 'International Tables Vol C Tables 4.2.6.8 and 6.1.1.4'
H H 0.0000 0.0000 'International Tables Vol C Tables 4.2.6.8 and 6.1.1.4'
N N 0.0061 0.0033 'International Tables Vol C Tables 4.2.6.8 and 6.1.1.4'
O O 0.0106 0.0060 'International Tables Vol C Tables 4.2.6.8 and 6.1.1.4'
P P 0.1023 0.0942 'International Tables Vol C Tables 4.2.6.8 and 6.1.1.4'

loop_
_geom_angle_atom_site_label_1
_geom_angle_atom_site_label_2
_geom_angle_atom_site_label_3
_geom_angle
N1 P1 N2 106.41(7)
N1 P1 N3 103.99(7)
N2 P1 N3 79.74(6)
N2 P2 O1 100.81(6)
N2 P2 N3 82.30(6)
O1 P2 N3 101.80(6)
C25 P3 C18 101.09(7)
C25 P3 C19 102.49(8)
C18 P3 C19 101.93(7)
C13 O1 P2 123.60(9)
C1 N1 P1 129.77(14)
C1 N1 H1N 112.2(14)
P1 N1 H1N 118.0(14)
C5 N2 P2 129.07(11)
C5 N2 P1 131.91(11)
P2 N2 P1 99.02(6)
C9 N3 P2 125.73(11)
C9 N3 P1 127.71(11)
P2 N3 P1 98.64(6)
N1 C1 C2 108.49(17)
N1 C1 C3 110.31(18)
C2 C1 C3 110.6(2)
N1 C1 C4 108.31(18)
C2 C1 C4 109.6(2)
C3 C1 C4 109.6(2)
C1 C2 H2A 109.5
C1 C2 H2B 109.5
H2A C2 H2B 109.5
C1 C2 H2C 109.5
H2A C2 H2C 109.5
H2B C2 H2C 109.5
C1 C3 H3A 109.5
C1 C3 H3B 109.5
H3A C3 H3B 109.5
C1 C3 H3C 109.5
H3A C3 H3C 109.5
H3B C3 H3C 109.5
C1 C4 H4A 109.5
C1 C4 H4B 109.5
H4A C4 H4B 109.5
C1 C4 H4C 109.5
H4A C4 H4C 109.5
H4B C4 H4C 109.5
N2 C5 C8 108.87(14)
N2 C5 C6 108.24(14)
C8 C5 C6 110.14(15)
N2 C5 C7 110.27(13)
C8 C5 C7 109.78(16)
C6 C5 C7 109.52(15)
C5 C6 H6A 109.5
C5 C6 H6B 109.5
H6A C6 H6B 109.5
C5 C6 H6C 109.5
H6A C6 H6C 109.5
H6B C6 H6C 109.5
C5 C7 H7A 109.5
C5 C7 H7B 109.5
H7A C7 H7B 109.5
C5 C7 H7C 109.5
H7A C7 H7C 109.5
H7B C7 H7C 109.5
C5 C8 H8A 109.5
C5 C8 H8B 109.5
H8A C8 H8B 109.5
C5 C8 H8C 109.5
H8A C8 H8C 109.5
H8B C8 H8C 109.5
N3 C9 C12 108.34(14)
N3 C9 C10 107.96(14)
C12 C9 C10 109.57(15)
N3 C9 C11 110.85(14)
C12 C9 C11 110.14(17)
C10 C9 C11 109.93(16)
C9 C10 H10A 109.5
C9 C10 H10B 109.5
H10A C10 H10B 109.5
C9 C10 H10C 109.5
H10A C10 H10C 109.5
H10B C10 H10C 109.5
C9 C11 H11A 109.5
C9 C11 H11B 109.5
H11A C11 H11B 109.5
C9 C11 H11C 109.5
H11A C11 H11C 109.5
H11B C11 H11C 109.5
C9 C12 H12A 109.5
C9 C12 H12B 109.5
H12A C12 H12B 109.5
C9 C12 H12C 109.5
H12A C12 H12C 109.5
H12B C12 H12C 109.5
O1 C13 C14 123.16(13)
O1 C13 C18 115.66(12)
C14 C13 C18 121.15(13)
C15 C14 C13 119.44(14)
C15 C14 H14 120.3
C13 C14 H14 120.3
C16 C15 C14 120.48(14)
C16 C15 H15 119.8
C14 C15 H15 119.8
C15 C16 C17 119.67(15)
C15 C16 H16 120.2
C17 C16 H16 120.2
C16 C17 C18 121.24(14)
C16 C17 H17 119.4
C18 C17 H17 119.4
C17 C18 C13 118.00(13)
C17 C18 P3 125.51(11)
C13 C18 P3 116.46(11)
C24 C19 C20 118.42(17)
C24 C19 P3 124.72(16)
C20 C19 P3 116.77(14)
C21 C20 C19 121.0(2)
C21 C20 H20 119.5
C19 C20 H20 119.5
C22 C21 C20 120.0(3)
C22 C21 H21 120.0
C20 C21 H21 120.0
C23 C22 C21 119.5(2)
C23 C22 H22 120.2
C21 C22 H22 120.2
C22 C23 C24 121.3(2)
C22 C23 H23 119.4
C24 C23 H23 119.4
C19 C24 C23 119.7(2)
C19 C24 H24 120.1
C23 C24 H24 120.1
C26 C25 C30 117.52(17)
C26 C25 P3 124.89(13)
C30 C25 P3 117.56(14)
C25 C26 C27 121.38(19)
C25 C26 H26 119.3
C27 C26 H26 119.3
C28 C27 C26 119.8(2)
C28 C27 H27 120.1
C26 C27 H27 120.1
C29 C28 C27 120.1(2)
C29 C28 H28 119.9
C27 C28 H28 119.9
C28 C29 C30 120.3(2)
C28 C29 H29 119.8
C30 C29 H29 119.8
C25 C30 C29 120.8(2)
C25 C30 H30 119.6
C29 C30 H30 119.6

loop_
_geom_bond_atom_site_label_1
_geom_bond_atom_site_label_2
_geom_bond_distance
P1 N1 1.6559(15)
P1 N2 1.7300(13)
P1 N3 1.7324(13)
P2 N2 1.6828(13)
P2 O1 1.6880(10)
P2 N3 1.6901(13)
P3 C25 1.8324(17)
P3 C18 1.8333(15)
P3 C19 1.8372(16)
O1 C13 1.3763(17)
N1 C1 1.473(2)
N1 H1N 0.85(2)
N2 C5 1.4731(19)
N3 C9 1.474(2)
C1 C2 1.515(3)
C1 C3 1.521(3)
C1 C4 1.529(3)
C2 H2A 0.9800
C2 H2B 0.9800
C2 H2C 0.9800
C3 H3A 0.9800
C3 H3B 0.9800
C3 H3C 0.9800
C4 H4A 0.9800
C4 H4B 0.9800
C4 H4C 0.9800
C5 C8 1.524(2)
C5 C6 1.526(2)
C5 C7 1.531(2)
C6 H6A 0.9800
C6 H6B 0.9800
C6 H6C 0.9800
C7 H7A 0.9800
C7 H7B 0.9800
C7 H7C 0.9800
C8 H8A 0.9800
C8 H8B 0.9800
C8 H8C 0.9800
C9 C12 1.516(3)
C9 C10 1.523(2)
C9 C11 1.530(3)
C10 H10A 0.9800
C10 H10B 0.9800
C10 H10C 0.9800
C11 H11A 0.9800
C11 H11B 0.9800
C11 H11C 0.9800
C12 H12A 0.9800
C12 H12B 0.9800
C12 H12C 0.9800
C13 C14 1.389(2)
C13 C18 1.3978(19)
C14 C15 1.385(2)
C14 H14 0.9500
C15 C16 1.382(2)
C15 H15 0.9500
C16 C17 1.386(2)
C16 H16 0.9500
C17 C18 1.393(2)
C17 H17 0.9500
C19 C24 1.389(3)
C19 C20 1.390(3)
C20 C21 1.389(3)
C20 H20 0.9500
C21 C22 1.373(4)
C21 H21 0.9500
C22 C23 1.368(4)
C22 H22 0.9500
C23 C24 1.393(3)
C23 H23 0.9500
C24 H24 0.9500
C25 C26 1.384(2)
C25 C30 1.390(2)
C26 C27 1.387(3)
C26 H26 0.9500
C27 C28 1.371(3)
C27 H27 0.9500
C28 C29 1.358(4)
C28 H28 0.9500
C29 C30 1.392(3)
C29 H29 0.9500
C30 H30 0.9500
